data_2007935
loop_
_publ_author_name
'Clegg, William'
'Scott, Andrew J.'
'Lawlor, Fiona J.'
'Norman, Nicholas C.'
'Marder, Todd B.'
'Dai, Chaoyang'
'Nguyen, Paul'

_publ_section_title
;
 Salts of the Bis(catecholato)borate Anion with Organic Cations
;
_journal_issue 12
_journal_name_full 'Acta Crystallographica Section C'
_journal_page_first 1875
_journal_page_last 1880
_journal_paper_doi 10.1107/S0108270198009810
_journal_volume 54
_journal_year 1998
_chemical_formula_moiety 'C3 H10 P +,C12 H8 B O4 -'
_chemical_formula_sum 'C15 H18 B O4 P'
_chemical_formula_weight 304.07
_chemical_name_systematic
;
 trimethylphosphonium bis(pyrocatecholato-O,O')borate
;
_space_group_IT_number 14
_symmetry_cell_setting monoclinic
_symmetry_space_group_name_Hall '-P 2ybc'
_symmetry_space_group_name_H-M 'P 1 21/c 1'
_audit_creation_method SHELXL97
_cell_angle_alpha 90.00
_cell_angle_beta 110.477(3)
_cell_angle_gamma 90.00
_cell_formula_units_Z 8
_cell_length_a 22.417(3)
_cell_length_b 8.4390(9)
_cell_length_c 17.4208(19)
_cell_measurement_reflns_used 8289
_cell_measurement_temperature 160(2)
_cell_measurement_theta_max 28.09
_cell_measurement_theta_min 1.94
_cell_volume 3087.4(6)
_computing_cell_refinement 'local programs'
_computing_data_collection 'SMART (Siemens, 1995)'
_computing_data_reduction 'SAINT (Siemens, 1995)'
_computing_molecular_graphics SHELXTL
_computing_publication_material 'SHELXTL and local programs'
_computing_structure_refinement SHELXTL
_computing_structure_solution 'SHELXTL (Sheldrick, 1994)'
_diffrn_ambient_temperature 160(2)
_diffrn_detector_area_resol_mean 8.192
_diffrn_measured_fraction_theta_full 0.930
_diffrn_measured_fraction_theta_max 0.854
_diffrn_measurement_device_type 'Bruker SMART CCD diffractometer'
_diffrn_measurement_method '\w rotation with narrow frames'
_diffrn_radiation_monochromator graphite
_diffrn_radiation_source 'fine-focus sealed tube'
_diffrn_radiation_type MoK\a
_diffrn_radiation_wavelength 0.71073
_diffrn_reflns_av_R_equivalents 0.040
_diffrn_reflns_av_sigmaI/netI 0.055
_diffrn_reflns_limit_h_max 22
_diffrn_reflns_limit_h_min -29
_diffrn_reflns_limit_k_max 9
_diffrn_reflns_limit_k_min -10
_diffrn_reflns_limit_l_max 23
_diffrn_reflns_limit_l_min -17
_diffrn_reflns_number 18440
_diffrn_reflns_theta_full 26.00
_diffrn_reflns_theta_max 28.41
_diffrn_reflns_theta_min 0.97
_diffrn_standards_decay_% 0
_diffrn_standards_number 0
_exptl_absorpt_coefficient_mu 0.189
_exptl_absorpt_correction_type none
_exptl_crystal_colour Colourless
_exptl_crystal_density_diffrn 1.308
_exptl_crystal_density_method 'not measured'
_exptl_crystal_description Block
_exptl_crystal_F_000 1280
_exptl_crystal_size_max 0.16
_exptl_crystal_size_mid 0.14
_exptl_crystal_size_min 0.14
_refine_diff_density_max 0.317
_refine_diff_density_min -0.360
_refine_ls_extinction_coef 0.0028(3)
_refine_ls_extinction_method SHELXTL
_refine_ls_goodness_of_fit_ref 1.033
_refine_ls_hydrogen_treatment 'H atoms: see below'
_refine_ls_matrix_type full
_refine_ls_number_parameters 392
_refine_ls_number_reflns 7060
_refine_ls_number_restraints 0
_refine_ls_restrained_S_all 1.033
_refine_ls_R_factor_all 0.085
_refine_ls_R_factor_gt 0.049
_refine_ls_shift/su_max 0.001
_refine_ls_shift/su_mean 0.000
_refine_ls_structure_factor_coef Fsqd
_refine_ls_weighting_details 'w = 1/[\s^2^(Fo^2^)+(0.0463P)^2^+1.0126P] where P=(Fo^2^+2Fc^2^)/3'
_refine_ls_weighting_scheme calc
_refine_ls_wR_factor_ref 0.115
_reflns_number_gt 4861
_reflns_number_total 7060
_reflns_threshold_expression I>2\s(I)
_cod_data_source_file fg1497.cif
_cod_data_source_block 6
_cod_original_sg_symbol_H-M 'P 21/c'
_cod_database_code 2007935

loop_
_symmetry_equiv_pos_as_xyz
'x, y, z'
'-x, y+1/2, -z+1/2'
'-x, -y, -z'
'x, -y-1/2, z-1/2'

loop_
_atom_site_label
_atom_site_fract_x
_atom_site_fract_y
_atom_site_fract_z
_atom_site_U_iso_or_equiv
_atom_site_adp_type
_atom_site_calc_flag
_atom_site_refinement_flags
_atom_site_occupancy
_atom_site_disorder_assembly
_atom_site_disorder_group
_atom_site_type_symbol
B1 0.50131(12) 0.1995(3) 0.59434(14) 0.0224(5) Uani d . 1 . . B
O1 0.44973(7) 0.08527(16) 0.55761(8) 0.0233(3) Uani d . 1 . . O
O2 0.47220(7) 0.32439(16) 0.63157(8) 0.0232(3) Uani d . 1 . . O
C1 0.39657(10) 0.1426(2) 0.56868(12) 0.0216(4) Uani d . 1 . . C
C2 0.40989(10) 0.2846(2) 0.61248(12) 0.0213(4) Uani d . 1 . . C
C3 0.36372(11) 0.3646(3) 0.63190(13) 0.0275(5) Uani d . 1 . . C
H3 0.3728 0.4617 0.6613 0.033 Uiso calc R 1 . . H
C4 0.30273(11) 0.2978(3) 0.60670(15) 0.0354(6) Uani d . 1 . . C
H4 0.2698 0.3498 0.6196 0.042 Uiso calc R 1 . . H
C5 0.28970(11) 0.1569(3) 0.56330(15) 0.0355(6) Uani d . 1 . . C
H5 0.2479 0.1138 0.5468 0.043 Uiso calc R 1 . . H
C6 0.33684(10) 0.0771(3) 0.54342(13) 0.0281(5) Uani d . 1 . . C
H6 0.3279 -0.0193 0.5134 0.034 Uiso calc R 1 . . H
O3 0.52508(7) 0.27444(16) 0.53331(8) 0.0223(3) Uani d . 1 . . O
O4 0.55814(7) 0.12701(16) 0.65537(8) 0.0256(3) Uani d . 1 . . O
C7 0.58969(10) 0.2691(2) 0.56605(12) 0.0223(4) Uani d . 1 . . C
C8 0.60929(10) 0.1798(2) 0.63806(13) 0.0240(5) Uani d . 1 . . C
C9 0.67276(11) 0.1599(3) 0.68341(14) 0.0327(5) Uani d . 1 . . C
H9 0.6860 0.0966 0.7316 0.039 Uiso calc R 1 . . H
C10 0.71704(12) 0.2356(3) 0.65647(16) 0.0381(6) Uani d . 1 . . C
H10 0.7612 0.2240 0.6867 0.046 Uiso calc R 1 . . H
C11 0.69761(12) 0.3272(3) 0.58643(16) 0.0381(6) Uani d . 1 . . C
H11 0.7287 0.3792 0.5699 0.046 Uiso calc R 1 . . H
C12 0.63318(11) 0.3452(3) 0.53939(14) 0.0292(5) Uani d . 1 . . C
H12 0.6199 0.4074 0.4909 0.035 Uiso calc R 1 . . H
P1 0.55895(3) 0.63493(6) 0.64822(3) 0.02138(14) Uani d . 1 . . P
H1 0.5344(10) 0.547(2) 0.5861(12) 0.026 Uiso d . 1 . . H
C13 0.60244(11) 0.5148(2) 0.73339(13) 0.0278(5) Uani d . 1 . . C
H13A 0.6366 0.4595 0.7213 0.042 Uiso calc R 1 . . H
H13B 0.5738 0.4369 0.7439 0.042 Uiso calc R 1 . . H
H13C 0.6209 0.5817 0.7819 0.042 Uiso calc R 1 . . H
C14 0.61243(11) 0.7688(3) 0.62743(14) 0.0301(5) Uani d . 1 . . C
H14A 0.5884 0.8443 0.5852 0.045 Uiso calc R 1 . . H
H14B 0.6421 0.7097 0.6081 0.045 Uiso calc R 1 . . H
H14C 0.6364 0.8265 0.6776 0.045 Uiso calc R 1 . . H
C15 0.49740(11) 0.7402(3) 0.66827(13) 0.0309(5) Uani d . 1 . . C
H15A 0.4686 0.6648 0.6803 0.046 Uiso calc R 1 . . H
H15B 0.4736 0.8035 0.6202 0.046 Uiso calc R 1 . . H
H15C 0.5161 0.8103 0.7154 0.046 Uiso calc R 1 . . H
B2 0.00212(12) 0.2975(3) 0.09539(14) 0.0224(5) Uani d . 1 . . B
O5 0.05258(7) 0.41449(16) 0.10637(8) 0.0249(3) Uani d . 1 . . O
O6 0.03112(7) 0.17397(16) 0.15948(8) 0.0237(3) Uani d . 1 . . O
C16 0.10622(10) 0.3565(2) 0.16440(12) 0.0227(4) Uani d . 1 . . C
C17 0.09339(10) 0.2133(2) 0.19582(12) 0.0216(4) Uani d . 1 . . C
C18 0.14037(11) 0.1331(3) 0.25605(13) 0.0283(5) Uani d . 1 . . C
H18 0.1316 0.0361 0.2777 0.034 Uiso calc R 1 . . H
C19 0.20128(11) 0.1994(3) 0.28417(14) 0.0348(6) Uani d . 1 . . C
H19 0.2346 0.1469 0.3259 0.042 Uiso calc R 1 . . H
C20 0.21383(11) 0.3399(3) 0.25227(15) 0.0354(6) Uani d . 1 . . C
H20 0.2558 0.3820 0.2723 0.042 Uiso calc R 1 . . H
C21 0.16614(11) 0.4220(3) 0.19112(13) 0.0299(5) Uani d . 1 . . C
H21 0.1748 0.5186 0.1691 0.036 Uiso calc R 1 . . H
O7 -0.01868(7) 0.22196(16) 0.01301(8) 0.0233(3) Uani d . 1 . . O
O8 -0.05677(7) 0.36449(16) 0.10208(8) 0.0263(3) Uani d . 1 . . O
C22 -0.08332(10) 0.2262(2) -0.01661(12) 0.0225(5) Uani d . 1 . . C
C23 -0.10612(10) 0.3125(2) 0.03566(12) 0.0232(5) Uani d . 1 . . C
C24 -0.17019(11) 0.3295(3) 0.01947(14) 0.0303(5) Uani d . 1 . . C
H24 -0.1857 0.3886 0.0550 0.036 Uiso calc R 1 . . H
C25 -0.21208(11) 0.2569(3) -0.05117(15) 0.0356(6) Uani d . 1 . . C
H25 -0.2567 0.2682 -0.0643 0.043 Uiso calc R 1 . . H
C26 -0.18932(11) 0.1692(3) -0.10177(14) 0.0359(6) Uani d . 1 . . C
H26 -0.2186 0.1196 -0.1488 0.043 Uiso calc R 1 . . H
C27 -0.12411(11) 0.1518(3) -0.08532(13) 0.0281(5) Uani d . 1 . . C
H27 -0.1085 0.0909 -0.1201 0.034 Uiso calc R 1 . . H
P2 0.06016(3) 0.13487(6) -0.09675(3) 0.02166(14) Uani d . 1 . . P
H2 0.0345(10) 0.047(2) -0.0569(12) 0.026 Uiso d . 1 . . H
C28 0.10401(11) 0.0146(3) -0.14183(14) 0.0315(5) Uani d . 1 . . C
H28A 0.0756 -0.0640 -0.1778 0.047 Uiso calc R 1 . . H
H28B 0.1382 -0.0397 -0.0986 0.047 Uiso calc R 1 . . H
H28C 0.1225 0.0813 -0.1739 0.047 Uiso calc R 1 . . H
C29 0.11371(12) 0.2678(3) -0.02717(14) 0.0340(6) Uani d . 1 . . C
H29A 0.1442 0.2077 0.0176 0.051 Uiso calc R 1 . . H
H29B 0.0898 0.3404 -0.0048 0.051 Uiso calc R 1 . . H
H29C 0.1367 0.3287 -0.0559 0.051 Uiso calc R 1 . . H
C30 -0.00042(11) 0.2419(3) -0.17218(13) 0.0311(5) Uani d . 1 . . C
H30A -0.0244 0.3052 -0.1457 0.047 Uiso calc R 1 . . H
H30B -0.0293 0.1676 -0.2108 0.047 Uiso calc R 1 . . H
H30C 0.0189 0.3122 -0.2017 0.047 Uiso calc R 1 . . H

loop_
_atom_site_aniso_label
_atom_site_aniso_U_11
_atom_site_aniso_U_22
_atom_site_aniso_U_33
_atom_site_aniso_U_12
_atom_site_aniso_U_13
_atom_site_aniso_U_23
B1 0.0249(14) 0.0190(12) 0.0243(12) -0.0011(10) 0.0097(10) 0.0007(10)
O1 0.0217(8) 0.0198(7) 0.0287(8) -0.0015(6) 0.0093(6) -0.0027(6)
O2 0.0228(8) 0.0214(7) 0.0276(8) -0.0042(6) 0.0118(6) -0.0036(6)
C1 0.0222(11) 0.0203(10) 0.0216(10) 0.0018(8) 0.0065(8) 0.0030(8)
C2 0.0214(12) 0.0216(10) 0.0213(10) -0.0020(9) 0.0080(9) 0.0036(8)
C3 0.0319(13) 0.0193(11) 0.0344(12) 0.0023(9) 0.0156(10) 0.0020(9)
C4 0.0265(13) 0.0339(13) 0.0489(15) 0.0055(10) 0.0171(11) 0.0037(11)
C5 0.0185(12) 0.0385(14) 0.0460(14) -0.0026(10) 0.0070(10) 0.0001(11)
C6 0.0247(12) 0.0261(11) 0.0298(12) -0.0036(9) 0.0050(9) -0.0002(9)
O3 0.0197(8) 0.0243(8) 0.0229(7) 0.0002(6) 0.0073(6) 0.0026(6)
O4 0.0212(8) 0.0265(8) 0.0280(8) -0.0006(6) 0.0072(6) 0.0065(6)
C7 0.0213(12) 0.0207(10) 0.0259(11) -0.0004(8) 0.0097(9) -0.0067(8)
C8 0.0237(12) 0.0171(10) 0.0308(11) -0.0018(9) 0.0091(9) -0.0035(9)
C9 0.0253(13) 0.0272(12) 0.0391(13) 0.0027(10) 0.0032(10) -0.0008(10)
C10 0.0219(13) 0.0358(14) 0.0524(16) -0.0004(10) 0.0076(11) -0.0107(12)
C11 0.0291(14) 0.0378(14) 0.0551(16) -0.0110(11) 0.0244(12) -0.0141(12)
C12 0.0305(13) 0.0282(12) 0.0339(12) -0.0028(10) 0.0177(10) -0.0043(10)
P1 0.0234(3) 0.0187(3) 0.0213(3) -0.0003(2) 0.0070(2) -0.0007(2)
C13 0.0315(13) 0.0216(11) 0.0263(11) -0.0009(9) 0.0053(10) -0.0013(9)
C14 0.0305(13) 0.0278(12) 0.0322(12) -0.0035(10) 0.0111(10) 0.0009(10)
C15 0.0309(14) 0.0324(13) 0.0312(12) 0.0051(10) 0.0130(10) -0.0009(10)
B2 0.0254(14) 0.0193(12) 0.0227(12) -0.0016(10) 0.0087(10) -0.0006(9)
O5 0.0245(8) 0.0215(7) 0.0259(8) -0.0033(6) 0.0053(6) 0.0012(6)
O6 0.0235(8) 0.0223(8) 0.0227(7) -0.0039(6) 0.0047(6) -0.0005(6)
C16 0.0255(12) 0.0212(11) 0.0216(10) -0.0001(9) 0.0086(9) -0.0027(8)
C17 0.0224(12) 0.0218(10) 0.0210(10) -0.0018(9) 0.0079(9) -0.0070(8)
C18 0.0315(13) 0.0249(11) 0.0265(11) 0.0025(10) 0.0076(9) -0.0024(9)
C19 0.0250(13) 0.0388(14) 0.0346(13) 0.0070(11) 0.0030(10) -0.0045(11)
C20 0.0185(12) 0.0431(15) 0.0421(14) -0.0042(10) 0.0073(10) -0.0065(12)
C21 0.0269(13) 0.0307(12) 0.0338(12) -0.0058(10) 0.0129(10) -0.0034(10)
O7 0.0205(8) 0.0263(8) 0.0225(7) -0.0010(6) 0.0069(6) -0.0036(6)
O8 0.0249(8) 0.0247(8) 0.0283(8) 0.0006(6) 0.0081(6) -0.0049(6)
C22 0.0232(12) 0.0192(10) 0.0232(10) -0.0005(9) 0.0056(9) 0.0047(8)
C23 0.0236(12) 0.0185(10) 0.0257(11) -0.0012(9) 0.0065(9) 0.0043(8)
C24 0.0261(13) 0.0248(12) 0.0425(13) 0.0035(9) 0.0149(10) 0.0056(10)
C25 0.0211(13) 0.0349(13) 0.0464(14) -0.0009(10) 0.0061(11) 0.0133(12)
C26 0.0282(14) 0.0368(14) 0.0329(13) -0.0107(11) -0.0018(10) 0.0061(11)
C27 0.0326(13) 0.0258(11) 0.0229(11) -0.0047(10) 0.0060(9) 0.0015(9)
P2 0.0232(3) 0.0189(3) 0.0238(3) -0.0012(2) 0.0093(2) 0.0006(2)
C28 0.0334(14) 0.0258(12) 0.0427(13) 0.0010(10) 0.0228(11) 0.0013(10)
C29 0.0354(14) 0.0322(13) 0.0331(12) -0.0101(10) 0.0105(11) -0.0048(10)
C30 0.0320(14) 0.0311(12) 0.0308(12) 0.0053(10) 0.0119(10) 0.0046(10)

loop_
_atom_type_symbol
_atom_type_description
_atom_type_scat_dispersion_real
_atom_type_scat_dispersion_imag
_atom_type_scat_source
C C 0.0033 0.0016 'International Tables Vol C Tables 4.2.6.8 and 6.1.1.4'
H H 0.0000 0.0000 'International Tables Vol C Tables 4.2.6.8 and 6.1.1.4'
B B 0.0013 0.0007 'International Tables Vol C Tables 4.2.6.8 and 6.1.1.4'
O O 0.0106 0.0060 'International Tables Vol C Tables 4.2.6.8 and 6.1.1.4'
P P 0.1023 0.0942 'International Tables Vol C Tables 4.2.6.8 and 6.1.1.4'

loop_
_geom_angle_atom_site_label_1
_geom_angle_atom_site_label_2
_geom_angle_atom_site_label_3
_geom_angle
_geom_angle_publ_flag
O1 B1 O4 113.05(17) yes
O1 B1 O3 113.08(17) yes
O4 B1 O3 104.85(17) yes
O1 B1 O2 104.72(17) yes
O4 B1 O2 112.07(17) yes
O3 B1 O2 109.19(16) yes
C1 O1 B1 107.45(16) no
C2 O2 B1 106.57(15) no
O1 C1 C6 128.05(19) no
O1 C1 C2 110.62(18) no
C6 C1 C2 121.3(2) no
O2 C2 C3 128.04(19) no
O2 C2 C1 110.54(18) no
C3 C2 C1 121.42(19) no
C2 C3 C4 117.5(2) no
C5 C4 C3 120.9(2) no
C4 C5 C6 121.1(2) no
C1 C6 C5 117.7(2) no
C7 O3 B1 106.36(15) no
C8 O4 B1 106.69(16) no
O3 C7 C12 128.27(19) no
O3 C7 C8 110.44(18) no
C12 C7 C8 121.2(2) no
O4 C8 C9 128.1(2) no
O4 C8 C7 110.58(18) no
C9 C8 C7 121.3(2) no
C8 C9 C10 117.8(2) no
C11 C10 C9 120.9(2) no
C10 C11 C12 121.4(2) no
C7 C12 C11 117.4(2) no
H1 P1 C14 108.7(9) no
H1 P1 C15 109.0(9) no
C14 P1 C15 110.40(11) no
H1 P1 C13 109.0(9) no
C14 P1 C13 108.71(11) no
C15 P1 C13 110.97(11) no
O5 B2 O8 113.76(17) no
O5 B2 O7 112.48(17) no
O8 B2 O7 104.64(16) no
O5 B2 O6 104.95(17) no
O8 B2 O6 111.94(17) no
O7 B2 O6 109.15(16) no
C16 O5 B2 107.20(16) no
C17 O6 B2 106.52(15) no
O5 C16 C21 127.64(19) no
O5 C16 C17 110.63(18) no
C21 C16 C17 121.7(2) no
O6 C17 C18 128.53(19) no
O6 C17 C16 110.36(17) no
C18 C17 C16 121.1(2) no
C17 C18 C19 117.6(2) no
C20 C19 C18 121.0(2) no
C19 C20 C21 121.5(2) no
C16 C21 C20 117.0(2) no
C22 O7 B2 106.72(16) no
C23 O8 B2 106.97(16) no
O7 C22 C27 127.9(2) no
O7 C22 C23 110.59(17) no
C27 C22 C23 121.5(2) no
O8 C23 C24 128.4(2) no
O8 C23 C22 110.38(18) no
C24 C23 C22 121.1(2) no
C23 C24 C25 117.8(2) no
C26 C25 C24 120.8(2) no
C25 C26 C27 121.4(2) no
C22 C27 C26 117.3(2) no
H2 P2 C30 108.8(9) no
H2 P2 C29 108.6(9) no
C30 P2 C29 110.12(11) no
H2 P2 C28 109.5(9) no
C30 P2 C28 111.27(11) no
C29 P2 C28 108.44(12) no

loop_
_geom_bond_atom_site_label_1
_geom_bond_atom_site_label_2
_geom_bond_site_symmetry_2
_geom_bond_distance
_geom_bond_publ_flag
B1 O1 . 1.469(3) yes
B1 O4 . 1.476(3) yes
B1 O3 . 1.487(3) yes
B1 O2 . 1.501(3) yes
O1 C1 . 1.361(2) no
O2 C2 . 1.360(2) no
C1 C6 . 1.371(3) no
C1 C2 . 1.395(3) no
C2 C3 . 1.374(3) no
C3 C4 . 1.400(3) no
C4 C5 . 1.384(3) no
C5 C6 . 1.395(3) no
O3 C7 . 1.359(2) no
O4 C8 . 1.359(2) no
C7 C12 . 1.377(3) no
C7 C8 . 1.396(3) no
C8 C9 . 1.375(3) no
C9 C10 . 1.393(3) no
C10 C11 . 1.380(4) no
C11 C12 . 1.397(3) no
P1 H1 . 1.27(2) no
P1 C14 . 1.775(2) no
P1 C15 . 1.775(2) no
P1 C13 . 1.780(2) no
B2 O5 . 1.463(3) no
B2 O8 . 1.478(3) no
B2 O7 . 1.488(3) no
B2 O6 . 1.499(3) no
O5 C16 . 1.363(2) no
O6 C17 . 1.357(2) no
C16 C21 . 1.374(3) no
C16 C17 . 1.397(3) no
C17 C18 . 1.377(3) no
C18 C19 . 1.396(3) no
C19 C20 . 1.380(3) no
C20 C21 . 1.400(3) no
O7 C22 . 1.358(3) no
O8 C23 . 1.364(2) no
C22 C27 . 1.378(3) no
C22 C23 . 1.395(3) no
C23 C24 . 1.371(3) no
C24 C25 . 1.401(3) no
C25 C26 . 1.378(3) no
C26 C27 . 1.396(3) no
P2 H2 . 1.28(2) no
P2 C30 . 1.772(2) no
P2 C29 . 1.775(2) no
P2 C28 . 1.775(2) no
